data_1540212
loop_
_publ_author_name
'Kato, T.'
'Ito, Y.'
'Hashimoto, N.'

_publ_section_title
;
 The crystal structures of sonolite and jerrygibbsite
;
_journal_name_full
;
Neues Jahrbuch fuer Mineralogie. Monatshefte (Band=Jahr) (1950-)
;
_journal_page_first 410
_journal_page_last 430
_journal_volume 9
_journal_year 1989
_chemical_formula_sum 'H2 Mg0.9 Mn8.12 O18 Si4'
_chemical_name_systematic '(Mn8.12 Mg0.9) (Si O4)4 (O H)2'
_space_group_IT_number 14
_symmetry_space_group_name_Hall '-P 2xab'
_symmetry_space_group_name_H-M 'P 21/b 1 1'
_cell_angle_alpha 100.3
_cell_angle_beta 90
_cell_angle_gamma 90
_cell_formula_units_Z 2
_cell_length_a 4.872
_cell_length_b 10.669
_cell_length_c 14.287
_cell_volume 730.662
_citation_journal_id_ASTM NJMMAW
_cod_data_source_file Kato_NJMMAW_1989_1874.cif
_cod_data_source_block H2Mg0.9Mn8.12O18Si4
_cod_original_cell_volume 730.6618
_cod_original_sg_symbol_Hall '-P 2ybc (y,z,x)'
_cod_database_code 1540212

loop_
_symmetry_equiv_pos_as_xyz
x,y,z
x+1/2,-y+1/2,-z
-x,-y,-z
-x-1/2,y-1/2,z

loop_
_atom_site_label
_atom_site_type_symbol
_atom_site_fract_x
_atom_site_fract_y
_atom_site_fract_z
_atom_site_occupancy
_atom_site_U_iso_or_equiv
Si1 Si+4 0.074 0.0673 0.3897 1 0.0
O4 O-2 0.2138 0.1563 0.4824 1 0.0
Mg1 Mg+2 0.5 0 0.5 0.08 0.0
H1 H+1 0.13 0.035 0.002 0.5 0.0
O2 O-2 0.2837 0.4264 0.3875 1 0.0
Mg5 Mg+2 0.486 0.8738 0.0416 0.21 0.0
Mg2 Mg+2 0.4953 0.9473 0.2733 0.06 0.0
Mn4 Mn+2 0.5128 0.2537 0.388 0.93 0.0
O9 O-2 0.2576 0.044 0.0532 1 0.0
Si2 Si+4 0.0775 0.1751 0.8359 1 0.0
Mn2 Mn+2 0.4953 0.9473 0.2733 0.94 0.0
Mn5 Mn+2 0.486 0.8738 0.0416 0.79 0.0
O8 O-2 0.7206 0.2319 0.0732 1 0.0
Mn3 Mn+2 0.0091 0.1393 0.1717 0.94 0.0
O3 O-2 0.212 0.1141 0.2973 1 0.0
O5 O-2 0.2468 0.3239 0.1623 1 0.0
Mg3 Mg+2 0.0091 0.1393 0.1717 0.06 0.0
H2 H+1 0.35 0.083 0.07 0.5 0.0
Mg4 Mg+2 0.5128 0.2537 0.388 0.07 0.0
Mn1 Mn+2 0.5 0 0.5 0.92 0.0
O7 O-2 0.7151 0.2818 0.258 1 0.0
O6 O-2 0.7814 0.9639 0.1622 1 0.0
O1 O-2 0.7417 0.0635 0.388 1 0.0
